data_4020395
loop_
_publ_author_name
'Weixiang Dai'
'Jeffrey L. Petersen'
'Kung K. Wang'

_publ_section_title
;
 Synthesis of Indeno-Fused Derivatives of Quinolizinium Salts,
 Imidazo[1,2-a]pyridine, Pyrido[1,2-a]indole,
 and 4H-Quinolizin-4-one via Benzannulated Enyne-Allenes
;
_journal_name_full 'Journal of Organic Chemistry'
_journal_page_first 6647
_journal_page_last 6652
_journal_paper_doi 10.1021/jo0505730
_journal_volume 70
_journal_year 2005
_chemical_formula_sum 'C24 H21 N O4 S'
_chemical_formula_weight 419.48
_space_group_IT_number 2
_symmetry_cell_setting triclinic
_symmetry_space_group_name_Hall '-P 1'
_symmetry_space_group_name_H-M 'P -1'
_cell_angle_alpha 96.386(3)
_cell_angle_beta 94.215(4)
_cell_angle_gamma 95.746(4)
_cell_formula_units_Z 2
_cell_length_a 7.9459(15)
_cell_length_b 10.902(2)
_cell_length_c 12.047(2)
_cell_measurement_temperature 295(2)
_cell_volume 1028.1(4)
_diffrn_ambient_temperature 295(2)
_exptl_crystal_density_diffrn 1.355
_cod_database_code 4020395

loop_
_symmetry_equiv_pos_as_xyz
'x, y, z'
'-x, -y, -z'

loop_
_atom_site_label
_atom_site_type_symbol
_atom_site_fract_x
_atom_site_fract_y
_atom_site_fract_z
_atom_site_U_iso_or_equiv
_atom_site_adp_type
_atom_site_occupancy
_atom_site_symmetry_multiplicity
_atom_site_calc_flag
_atom_site_refinement_flags
_atom_site_disorder_assembly
_atom_site_disorder_group
S1 S 0.17153(17) 0.26395(14) 0.82983(11) 0.0744(5) Uani 1 1 d . . .
O1 O -0.3579(3) 0.5234(3) 0.6667(3) 0.0631(9) Uani 1 1 d . . .
O2 O 0.3210(6) 0.3369(5) 0.8184(5) 0.145(2) Uani 1 1 d . . .
O3 O 0.1443(8) 0.1506(4) 0.7601(4) 0.1435(19) Uani 1 1 d . . .
O4 O 0.0290(6) 0.3391(5) 0.8130(4) 0.1352(19) Uani 1 1 d . . .
N1 N 0.0248(4) 0.6753(3) 0.4959(3) 0.0441(8) Uani 1 1 d . . .
C1 C 0.5801(5) 0.8581(4) 0.5198(4) 0.0473(10) Uani 1 1 d . . .
C2 C 0.7465(5) 0.9123(4) 0.5203(4) 0.0577(12) Uani 1 1 d . . .
H2 H 0.7929 0.9239 0.4531 0.069 Uiso 1 1 calc R . .
C3 C 0.8416(5) 0.9486(4) 0.6205(5) 0.0644(13) Uani 1 1 d . . .
H3 H 0.9521 0.9860 0.6209 0.077 Uiso 1 1 calc R . .
C4 C 0.7745(5) 0.9299(4) 0.7211(4) 0.0598(12) Uani 1 1 d . . .
H4 H 0.8418 0.9544 0.7879 0.072 Uiso 1 1 calc R . .
C5 C 0.6098(5) 0.8758(4) 0.7248(4) 0.0548(11) Uani 1 1 d . . .
H5 H 0.5657 0.8638 0.7927 0.066 Uiso 1 1 calc R . .
C6 C 0.5119(5) 0.8397(4) 0.6223(3) 0.0459(10) Uani 1 1 d . . .
C7 C 0.3353(4) 0.7808(3) 0.5967(3) 0.0419(9) Uani 1 1 d . . .
C8 C 0.2140(4) 0.7415(3) 0.6648(3) 0.0417(9) Uani 1 1 d . . .
C9 C 0.0534(4) 0.6839(3) 0.6116(3) 0.0436(10) Uani 1 1 d . . .
C10 C -0.0783(4) 0.6329(4) 0.6722(4) 0.0468(10) Uani 1 1 d . . .
H10 H -0.0621 0.6376 0.7498 0.056 Uiso 1 1 calc R . .
C11 C -0.2277(5) 0.5775(4) 0.6184(4) 0.0504(11) Uani 1 1 d . . .
C12 C -0.2537(5) 0.5745(4) 0.5012(4) 0.0564(12) Uani 1 1 d . . .
H12 H -0.3571 0.5399 0.4640 0.068 Uiso 1 1 calc R . .
C13 C -0.1301(5) 0.6213(4) 0.4426(4) 0.0523(11) Uani 1 1 d . . .
H13 H -0.1486 0.6174 0.3651 0.063 Uiso 1 1 calc R . .
C14 C 0.1484(5) 0.7173(4) 0.4303(4) 0.0497(10) Uani 1 1 d . . .
H14 H 0.1254 0.7112 0.3529 0.060 Uiso 1 1 calc R . .
C15 C 0.3019(5) 0.7669(3) 0.4780(3) 0.0433(9) Uani 1 1 d . . .
C16 C 0.4540(5) 0.8142(4) 0.4218(4) 0.0528(11) Uani 1 1 d . . .
H16A H 0.4936 0.7486 0.3725 0.063 Uiso 1 1 calc R . .
H16B H 0.4294 0.8818 0.3792 0.063 Uiso 1 1 calc R . .
C17 C 0.2445(4) 0.7551(4) 0.7886(3) 0.0445(10) Uani 1 1 d . . .
C18 C 0.2831(6) 0.6562(5) 0.8439(4) 0.0650(13) Uani 1 1 d . . .
H18 H 0.2799 0.5777 0.8041 0.078 Uiso 1 1 calc R . .
C19 C 0.3267(8) 0.6731(7) 0.9585(5) 0.0966(19) Uani 1 1 d . . .
H19 H 0.3560 0.6063 0.9947 0.116 Uiso 1 1 calc R . .
C20 C 0.3271(8) 0.7852(8) 1.0179(5) 0.100(2) Uani 1 1 d . . .
H20 H 0.3546 0.7952 1.0950 0.120 Uiso 1 1 calc R . .
C21 C 0.2869(7) 0.8843(6) 0.9649(5) 0.0858(17) Uani 1 1 d . . .
H21 H 0.2883 0.9617 1.0063 0.103 Uiso 1 1 calc R . .
C22 C 0.2442(6) 0.8707(5) 0.8502(4) 0.0630(12) Uani 1 1 d . . .
H22 H 0.2156 0.9383 0.8148 0.076 Uiso 1 1 calc R . .
C23 C -0.3325(6) 0.5126(5) 0.7848(4) 0.0746(15) Uani 1 1 d . . .
H23A H -0.2343 0.4702 0.7988 0.112 Uiso 1 1 calc R . .
H23B H -0.4305 0.4665 0.8080 0.112 Uiso 1 1 calc R . .
H23C H -0.3159 0.5940 0.8262 0.112 Uiso 1 1 calc R . .
C24 C 0.1733(10) 0.2304(8) 0.9675(5) 0.130(3) Uani 1 1 d . . .
H24A H 0.0759 0.1734 0.9753 0.195 Uiso 1 1 calc R . .
H24B H 0.1702 0.3056 1.0167 0.195 Uiso 1 1 calc R . .
H24C H 0.2748 0.1938 0.9867 0.195 Uiso 1 1 calc R . .

loop_
_atom_site_aniso_label
_atom_site_aniso_U_11
_atom_site_aniso_U_22
_atom_site_aniso_U_33
_atom_site_aniso_U_23
_atom_site_aniso_U_13
_atom_site_aniso_U_12
S1 0.0725(9) 0.0871(10) 0.0578(8) 0.0167(7) -0.0062(6) -0.0205(7)
O1 0.0375(15) 0.069(2) 0.080(2) 0.0091(17) 0.0103(15) -0.0130(14)
O2 0.091(3) 0.137(4) 0.208(6) 0.083(4) -0.001(3) -0.045(3)
O3 0.226(6) 0.094(3) 0.096(4) -0.013(3) -0.011(3) -0.013(3)
O4 0.105(3) 0.220(6) 0.089(3) 0.023(3) -0.003(2) 0.061(3)
N1 0.0411(17) 0.0423(19) 0.048(2) 0.0090(15) 0.0034(15) -0.0026(14)
C1 0.044(2) 0.039(2) 0.060(3) 0.0065(19) 0.016(2) -0.0010(18)
C2 0.048(2) 0.053(3) 0.073(3) 0.009(2) 0.021(2) -0.004(2)
C3 0.039(2) 0.054(3) 0.100(4) 0.009(3) 0.015(3) -0.005(2)
C4 0.040(2) 0.060(3) 0.076(3) 0.001(2) 0.003(2) -0.004(2)
C5 0.043(2) 0.059(3) 0.061(3) 0.005(2) 0.005(2) -0.001(2)
C6 0.041(2) 0.040(2) 0.056(3) 0.0052(19) 0.0079(19) -0.0005(17)
C7 0.0350(19) 0.035(2) 0.055(3) 0.0052(18) 0.0060(18) 0.0003(16)
C8 0.036(2) 0.038(2) 0.051(2) 0.0072(18) 0.0059(18) -0.0004(17)
C9 0.038(2) 0.041(2) 0.051(3) 0.0035(18) 0.0036(18) 0.0029(17)
C10 0.037(2) 0.049(2) 0.052(3) 0.0024(19) 0.0064(18) -0.0020(18)
C11 0.037(2) 0.044(2) 0.069(3) 0.003(2) 0.008(2) 0.0007(18)
C12 0.044(2) 0.047(3) 0.074(3) 0.004(2) -0.007(2) -0.0054(19)
C13 0.048(2) 0.047(3) 0.058(3) 0.006(2) -0.010(2) -0.002(2)
C14 0.056(2) 0.046(2) 0.046(2) 0.0084(19) 0.001(2) 0.000(2)
C15 0.043(2) 0.039(2) 0.048(2) 0.0043(18) 0.0083(18) 0.0036(18)
C16 0.054(2) 0.045(2) 0.060(3) 0.007(2) 0.018(2) -0.001(2)
C17 0.0331(19) 0.050(2) 0.049(2) 0.007(2) 0.0070(17) -0.0063(17)
C18 0.069(3) 0.063(3) 0.063(3) 0.013(2) 0.002(2) 0.003(2)
C19 0.108(5) 0.123(6) 0.060(4) 0.028(4) -0.008(3) 0.012(4)
C20 0.101(5) 0.142(7) 0.052(4) 0.008(4) -0.003(3) 0.000(4)
C21 0.105(4) 0.088(4) 0.056(3) -0.021(3) 0.007(3) 0.003(3)
C22 0.068(3) 0.063(3) 0.058(3) 0.003(2) 0.010(2) 0.007(2)
C23 0.058(3) 0.092(4) 0.071(4) 0.007(3) 0.019(3) -0.017(3)
C24 0.148(6) 0.173(8) 0.071(4) 0.029(4) -0.001(4) 0.017(5)

loop_
_geom_bond_atom_site_label_1
_geom_bond_atom_site_label_2
_geom_bond_distance
_geom_bond_site_symmetry_2
_geom_bond_publ_flag
S1 O2 1.386(4) . ?
S1 O3 1.403(5) . ?
S1 O4 1.478(4) . ?
S1 C24 1.737(6) . ?
O1 C11 1.341(5) . ?
O1 C23 1.442(5) . ?
N1 C14 1.380(5) . ?
N1 C9 1.387(5) . ?
N1 C13 1.389(5) . ?
C1 C2 1.392(5) . ?
C1 C6 1.410(6) . ?
C1 C16 1.494(6) . ?
C2 C3 1.372(7) . ?
C3 C4 1.387(7) . ?
C4 C5 1.387(6) . ?
C5 C6 1.405(6) . ?
C6 C7 1.479(5) . ?
C7 C8 1.377(5) . ?
C7 C15 1.424(5) . ?
C8 C9 1.436(5) . ?
C8 C17 1.483(5) . ?
C9 C10 1.422(5) . ?
C10 C11 1.360(5) . ?
C11 C12 1.409(6) . ?
C12 C13 1.342(6) . ?
C14 C15 1.344(5) . ?
C15 C16 1.503(5) . ?
C17 C18 1.377(6) . ?
C17 C22 1.389(6) . ?
C18 C19 1.386(7) . ?
C19 C20 1.345(8) . ?
C20 C21 1.367(8) . ?
C21 C22 1.387(7) . ?

loop_
_cod_related_entry_id
_cod_related_entry_database
_cod_related_entry_code
1 ChemSpider 9514071
